data_4341258
loop_
_publ_author_name
'Stewart, Christopher D.'
'Arman, Hadi'
'Bawazir, Huda'
'Musie, Ghezai T.'

_publ_section_title
;
 Synthesis, Characterization, and Spectroscopic Investigation of New
 Iron(III) and Copper(II) Complexes of a Carboxylate Rich Ligand and Their
 Interaction with Carbohydrates in Aqueous Solution.
;
_journal_issue 20
_journal_name_full 'Inorganic chemistry'
_journal_page_first 10974
_journal_page_last 10988
_journal_paper_doi 10.1021/ic501351a
_journal_volume 53
_journal_year 2014
_chemical_formula_moiety 'C127 H106 Fe8 K11 N8 O72, 16(O0.50), 1.4(O)'
_chemical_formula_sum 'C127 H106 Fe8 K11 N8 O88.4'
_chemical_formula_weight 4035.50
_chemical_name_systematic
; 
 ? 
;
_space_group_IT_number 2
_symmetry_cell_setting triclinic
_symmetry_space_group_name_Hall '-P 1'
_symmetry_space_group_name_H-M 'P -1'
_atom_sites_solution_hydrogens geom
_atom_sites_solution_primary direct
_atom_sites_solution_secondary difmap
_audit_creation_method SHELXL-97
_cell_angle_alpha 95.884(7)
_cell_angle_beta 103.814(7)
_cell_angle_gamma 96.178(7)
_cell_formula_units_Z 1
_cell_length_a 11.4695(5)
_cell_length_b 16.8686(8)
_cell_length_c 22.9044(16)
_cell_measurement_reflns_used 24262
_cell_measurement_temperature 98(2)
_cell_measurement_theta_max 27.6
_cell_measurement_theta_min 3.0
_cell_volume 4240.4(4)
_computing_cell_refinement
;
CrystalClear-SM Expert 2.0 r5 (Rigaku, 2010)
;
_computing_data_collection
;
CrystalClear-SM Expert 2.0 r5 (Rigaku, 2010)
;
_computing_data_reduction
;
CrystalClear-SM Expert 2.0 r5 (Rigaku, 2010)
;
_computing_publication_material 'publCIF (Westrip, 2010)'
_computing_structure_refinement 'SHELXL-97 (Sheldrick, 1997)'
_computing_structure_solution 'SHELXS-97 (Sheldrick, 1990)'
_diffrn_ambient_temperature 98(2)
_diffrn_detector_area_resol_mean 28.5714
_diffrn_measured_fraction_theta_full 0.993
_diffrn_measured_fraction_theta_max 0.993
_diffrn_measurement_device_type
;
Saturn724 (2x2 bin mode)
;
_diffrn_measurement_method \w
_diffrn_radiation_monochromator graphite
_diffrn_radiation_source 'sealed tube'
_diffrn_radiation_type MoK\a
_diffrn_radiation_wavelength 0.71073
_diffrn_reflns_av_R_equivalents 0.0265
_diffrn_reflns_av_sigmaI/netI 0.0423
_diffrn_reflns_limit_h_max 13
_diffrn_reflns_limit_h_min -10
_diffrn_reflns_limit_k_max 20
_diffrn_reflns_limit_k_min -20
_diffrn_reflns_limit_l_max 27
_diffrn_reflns_limit_l_min -27
_diffrn_reflns_number 26293
_diffrn_reflns_reduction_process 'Lp corrections applied'
_diffrn_reflns_theta_full 25.50
_diffrn_reflns_theta_max 25.50
_diffrn_reflns_theta_min 3.18
_diffrn_standards_decay_% <1
_diffrn_standards_interval_count 0
_diffrn_standards_number 0
_exptl_absorpt_coefficient_mu 1.038
_exptl_absorpt_correction_T_max 1.00
_exptl_absorpt_correction_T_min 0.707
_exptl_absorpt_correction_type multi-scan
_exptl_absorpt_process_details 'ABSCOR (Higashi, 1995)'
_exptl_crystal_colour yellow
_exptl_crystal_density_diffrn 1.580
_exptl_crystal_density_method 'not measured'
_exptl_crystal_description chip
_exptl_crystal_F_000 2048
_exptl_crystal_size_max 0.24
_exptl_crystal_size_mid 0.10
_exptl_crystal_size_min 0.09
_refine_diff_density_max 2.380
_refine_diff_density_min -3.255
_refine_diff_density_rms 0.133
_refine_ls_extinction_method none
_refine_ls_goodness_of_fit_ref 1.116
_refine_ls_hydrogen_treatment mixed
_refine_ls_matrix_type full
_refine_ls_number_parameters 1159
_refine_ls_number_reflns 15663
_refine_ls_number_restraints 0
_refine_ls_restrained_S_all 1.116
_refine_ls_R_factor_all 0.0793
_refine_ls_R_factor_gt 0.0668
_refine_ls_shift/su_max 0.015
_refine_ls_shift/su_mean 0.000
_refine_ls_structure_factor_coef Fsqd
_refine_ls_weighting_details 'calc w=1/[\s^2^(Fo^2^)+(0.0100P)^2^+35.0000P] where P=(Fo^2^+2Fc^2^)/3'
_refine_ls_weighting_scheme calc
_refine_ls_wR_factor_gt 0.1481
_refine_ls_wR_factor_ref 0.1540
_reflns_number_gt 12918
_reflns_number_total 15663
_reflns_threshold_expression >2sigma(I)
_cod_data_source_file ic501351a_si_002.cif
_cod_data_source_block cd1075b
_cod_depositor_comments 'Adding full bibliography for 4341258--4341259.cif.'
_cod_original_formula_sum 'C127 H106 Fe8 K11 N8 O88.40'
_cod_database_code 4341258

loop_
_symmetry_equiv_pos_as_xyz
'x, y, z'
'-x, -y, -z'

loop_
_atom_site_label
_atom_site_type_symbol
_atom_site_fract_x
_atom_site_fract_y
_atom_site_fract_z
_atom_site_U_iso_or_equiv
_atom_site_adp_type
_atom_site_occupancy
_atom_site_symmetry_multiplicity
_atom_site_calc_flag
_atom_site_refinement_flags
_atom_site_disorder_assembly
_atom_site_disorder_group
Fe1 Fe -0.33028(6) 0.88598(4) 0.20936(3) 0.01301(15) Uani 1 1 d . . .
Fe2 Fe -0.36839(6) 1.17769(4) 0.27041(3) 0.01399(15) Uani 1 1 d . . .
Fe3 Fe -0.50595(6) 0.97634(4) 0.29364(3) 0.01372(15) Uani 1 1 d . . .
Fe4 Fe -0.19962(6) 1.08944(4) 0.18625(3) 0.01458(16) Uani 1 1 d . . .
K3 K -0.66961(11) 0.63001(7) 0.02040(5) 0.0249(3) Uani 1 1 d . . .
K1 K -0.14718(11) 1.03257(7) 0.36013(5) 0.0241(3) Uani 1 1 d . . .
K7 K -0.68942(11) 0.86249(8) 0.11011(6) 0.0275(3) Uani 1 1 d . . .
K4 K -0.46222(11) 1.19912(10) 0.07430(7) 0.0379(3) Uani 1 1 d . . .
K5 K -0.5407(2) 1.03516(17) -0.04435(12) 0.1002(9) Uani 1 1 d . . .
O14 O -0.4971(3) 1.09703(19) 0.28910(15) 0.0148(7) Uani 1 1 d . . .
O1 O -0.2014(3) 0.8856(2) 0.28473(16) 0.0193(7) Uani 1 1 d . . .
O22 O -0.4417(3) 0.7976(2) 0.23206(15) 0.0167(7) Uani 1 1 d . . .
O5 O -0.2240(3) 0.9667(2) 0.17846(15) 0.0158(7) Uani 1 1 d . . .
O8 O -0.0681(3) 1.0924(2) 0.26213(16) 0.0208(8) Uani 1 1 d . . .
O3 O -0.4435(3) 0.8552(2) 0.12583(15) 0.0185(7) Uani 1 1 d . . .
O16 O -0.6657(3) 0.9468(2) 0.22791(16) 0.0191(7) Uani 1 1 d . . .
O23 O -0.5246(3) 0.8569(2) 0.30166(16) 0.0194(8) Uani 1 1 d . . .
O18 O -0.3844(3) 0.9981(2) 0.37227(16) 0.0210(8) Uani 1 1 d . . .
O11 O -0.2608(3) 1.1717(2) 0.35111(16) 0.0218(8) Uani 1 1 d . . .
O6 O -0.7215(4) 0.8983(3) -0.00445(17) 0.0310(9) Uani 1 1 d . . .
O12 O -0.4853(3) 1.2196(2) 0.20002(15) 0.0182(7) Uani 1 1 d . A .
O21 O -0.3299(3) 1.0978(2) 0.21985(16) 0.0191(8) Uani 1 1 d . . .
O26 O -0.1637(3) 1.2110(2) 0.18644(16) 0.0186(7) Uani 1 1 d . . .
O20 O -0.4100(3) 0.9671(2) 0.23811(16) 0.0190(7) Uani 1 1 d . . .
O27 O -0.2465(3) 1.2666(2) 0.25735(16) 0.0201(8) Uani 1 1 d . . .
O7 O -0.2916(3) 1.0895(2) 0.09849(16) 0.0187(7) Uani 1 1 d . . .
O13 O -0.5369(3) 1.3355(2) 0.17036(17) 0.0243(8) Uani 1 1 d . A .
O4 O -0.5022(4) 0.7665(2) 0.04317(17) 0.0296(9) Uani 1 1 d . . .
O24 O -0.6689(3) 0.7143(2) 0.14234(16) 0.0215(8) Uani 1 1 d . A .
O9 O 0.0630(4) 1.1473(3) 0.34689(18) 0.0325(10) Uani 1 1 d . . .
O25 O -0.5532(4) 0.6174(2) 0.13715(17) 0.0267(9) Uani 1 1 d . A .
O31 O -0.4482(4) 0.5912(2) -0.01175(18) 0.0292(9) Uani 1 1 d . . .
N3 N -0.4608(4) 1.2648(2) 0.31582(18) 0.0167(9) Uani 1 1 d . A .
O33 O 0.1062(4) 0.7244(3) 0.1546(2) 0.0415(11) Uani 1 1 d . . .
N1 N -0.2386(4) 0.7988(2) 0.16513(19) 0.0167(9) Uani 1 1 d . A .
O28 O -0.7331(3) 0.7066(2) -0.08228(19) 0.0307(9) Uani 1 1 d . . .
O19 O -0.2497(4) 0.9862(3) 0.45647(18) 0.0336(10) Uani 1 1 d . . .
O32 O -0.9189(4) 0.7890(3) 0.04036(19) 0.0373(10) Uani 1 1 d . A .
O30 O -0.7133(4) 0.4890(3) -0.06313(18) 0.0313(9) Uani 1 1 d . . .
N4 N -0.6455(4) 1.0003(3) 0.34223(19) 0.0171(9) Uani 1 1 d . . .
O10 O -0.1148(4) 1.1838(3) 0.43533(18) 0.0340(10) Uani 1 1 d . . .
C53 C -0.5072(4) 0.7961(3) 0.2692(2) 0.0151(10) Uani 1 1 d . . .
C47 C -0.5641(4) 0.7159(3) 0.2776(2) 0.0175(10) Uani 1 1 d . . .
C12 C -0.1263(4) 0.9323(3) 0.1608(2) 0.0163(10) Uani 1 1 d . A .
H12A H -0.0586 0.9325 0.1962 0.020 Uiso 1 1 calc R . .
C1 C -0.2053(5) 0.7115(3) 0.2493(2) 0.0206(11) Uani 1 1 d . . .
C55 C -0.1314(4) 1.3526(3) 0.2109(2) 0.0181(10) Uani 1 1 d . . .
O17 O -0.8529(3) 0.8833(2) 0.21143(19) 0.0283(9) Uani 1 1 d . . .
C35 C -0.5554(4) 1.1344(3) 0.3310(2) 0.0161(10) Uani 1 1 d . A .
H35A H -0.5026 1.1397 0.3721 0.019 Uiso 1 1 calc R . .
N2 N -0.0621(4) 1.0678(3) 0.13556(19) 0.0170(9) Uani 1 1 d . . .
C54 C -0.6072(4) 0.6625(3) 0.1652(2) 0.0190(11) Uani 1 1 d . . .
C56 C -0.0948(5) 1.4080(3) 0.2624(3) 0.0238(12) Uani 1 1 d . . .
H56A H -0.1138 1.3958 0.2980 0.029 Uiso 1 1 calc R . .
C52 C -0.5690(5) 0.7040(3) 0.3363(2) 0.0238(12) Uani 1 1 d . A .
H52A H -0.5461 0.7470 0.3674 0.029 Uiso 1 1 calc R . .
C46 C -0.3533(5) 0.9695(3) 0.4231(2) 0.0240(12) Uani 1 1 d . . .
C19 C 0.1907(5) 1.3103(3) 0.1977(3) 0.0271(13) Uani 1 1 d . . .
H19A H 0.2256 1.3477 0.1776 0.033 Uiso 1 1 calc R . .
O29 O -0.9127(4) 0.6915(3) -0.0619(2) 0.0383(11) Uani 1 1 d . . .
C33 C -0.5038(4) 1.2920(3) 0.2100(2) 0.0196(11) Uani 1 1 d . A .
C38 C -0.7598(5) 0.9211(3) 0.2450(3) 0.0210(11) Uani 1 1 d . . .
C23 C 0.0228(5) 1.1431(3) 0.2915(2) 0.0204(11) Uani 1 1 d . . .
C61 C -0.1865(4) 1.2704(3) 0.2177(2) 0.0174(10) Uani 1 1 d . . .
C17 C 0.1004(4) 1.1744(3) 0.2001(2) 0.0205(11) Uani 1 1 d . . .
C60 C -0.1063(4) 1.3713(3) 0.1565(2) 0.0204(11) Uani 1 1 d . . .
C36 C -0.6725(4) 1.0816(3) 0.3278(2) 0.0176(10) Uani 1 1 d . . .
H36A H -0.7129 1.1054 0.3566 0.021 Uiso 1 1 calc R . .
H36B H -0.7260 1.0771 0.2875 0.021 Uiso 1 1 calc R . .
O2 O -0.1384(5) 0.8612(3) 0.37897(19) 0.0481(13) Uani 1 1 d . . .
C13 C -0.0854(5) 0.9798(3) 0.1147(2) 0.0190(11) Uani 1 1 d . . .
H13A H -0.0119 0.9619 0.1074 0.023 Uiso 1 1 calc R . .
H13B H -0.1473 0.9692 0.0766 0.023 Uiso 1 1 calc R . .
C62 C -0.8428(5) 0.6813(3) -0.0959(3) 0.0245(12) Uani 1 1 d . . .
C15 C -0.7691(5) 0.8992(3) -0.0582(2) 0.0218(11) Uani 1 1 d . . .
C10 C -0.4358(5) 0.7893(3) 0.0936(2) 0.0209(11) Uani 1 1 d . . .
C22 C 0.0832(5) 1.1992(3) 0.2575(2) 0.0206(11) Uani 1 1 d . . .
C32 C -0.4796(5) 1.3288(3) 0.2760(2) 0.0195(11) Uani 1 1 d . . .
H32A H -0.4082 1.3690 0.2863 0.023 Uiso 1 1 calc R A .
H32B H -0.5479 1.3550 0.2819 0.023 Uiso 1 1 calc R . .
C34 C -0.5783(5) 1.2176(3) 0.3146(2) 0.0180(10) Uani 1 1 d . . .
H34A H -0.6327 1.2128 0.2744 0.022 Uiso 1 1 calc R A .
H34B H -0.6157 1.2445 0.3434 0.022 Uiso 1 1 calc R . .
C48 C -0.6021(5) 0.6522(3) 0.2304(2) 0.0208(11) Uani 1 1 d . A .
C16 C 0.0676(4) 1.0891(3) 0.1698(2) 0.0197(11) Uani 1 1 d . . .
H16A H 0.1182 1.0798 0.1421 0.024 Uiso 1 1 calc R . .
H16B H 0.0855 1.0535 0.2005 0.024 Uiso 1 1 calc R . .
C59 C -0.0403(5) 1.4451(3) 0.1563(3) 0.0268(12) Uani 1 1 d . . .
H59A H -0.0216 1.4577 0.1207 0.032 Uiso 1 1 calc R . .
C45 C -0.4456(5) 0.9149(3) 0.4418(2) 0.0242(12) Uani 1 1 d . . .
C31 C -0.4020(5) 1.3004(3) 0.3800(2) 0.0231(11) Uani 1 1 d . . .
H31A H -0.3997 1.2575 0.4052 0.028 Uiso 1 1 calc R A .
H31B H -0.4526 1.3375 0.3929 0.028 Uiso 1 1 calc R . .
C6 C -0.2170(5) 0.7486(3) 0.3048(2) 0.0220(11) Uani 1 1 d . . .
C39 C -0.6124(5) 1.0027(3) 0.4095(2) 0.0219(11) Uani 1 1 d . . .
H39A H -0.6832 1.0120 0.4241 0.026 Uiso 1 1 calc R . .
H39B H -0.5505 1.0484 0.4268 0.026 Uiso 1 1 calc R . .
C9 C -0.3364(5) 0.7425(3) 0.1227(2) 0.0197(11) Uani 1 1 d . . .
H9A H -0.3688 0.7025 0.1443 0.024 Uiso 1 1 calc R A .
H9B H -0.3050 0.7150 0.0917 0.024 Uiso 1 1 calc R . .
C11 C -0.1718(4) 0.8474(3) 0.1297(2) 0.0181(10) Uani 1 1 d . . .
H11A H -0.2249 0.8493 0.0901 0.022 Uiso 1 1 calc R A .
H11B H -0.1034 0.8213 0.1237 0.022 Uiso 1 1 calc R . .
C37 C -0.7519(5) 0.9395(3) 0.3128(2) 0.0216(11) Uani 1 1 d . . .
H37A H -0.8252 0.9596 0.3182 0.026 Uiso 1 1 calc R . .
H37B H -0.7448 0.8906 0.3315 0.026 Uiso 1 1 calc R . .
C2 C -0.2397(5) 0.6289(3) 0.2345(3) 0.0263(12) Uani 1 1 d . . .
H2A H -0.2303 0.6034 0.1983 0.032 Uiso 1 1 calc R . .
C20 C 0.1726(5) 1.3339(3) 0.2539(3) 0.0280(13) Uani 1 1 d . . .
H20A H 0.1955 1.3871 0.2716 0.034 Uiso 1 1 calc R . .
C14 C -0.0932(5) 1.1115(3) 0.0822(2) 0.0206(11) Uani 1 1 d . . .
C18 C 0.1569(5) 1.2310(3) 0.1712(3) 0.0243(12) Uani 1 1 d . . .
H18A H 0.1717 1.2151 0.1339 0.029 Uiso 1 1 calc R . .
C7 C -0.1829(5) 0.8368(3) 0.3250(2) 0.0245(12) Uani 1 1 d . . .
C24 C -0.2755(5) 1.3441(3) 0.3914(2) 0.0260(12) Uani 1 1 d . . .
C44 C -0.4068(6) 0.8501(4) 0.4707(2) 0.0302(13) Uani 1 1 d . . .
H44A H -0.3261 0.8420 0.4768 0.036 Uiso 1 1 calc R . .
C4 C -0.2999(6) 0.6209(4) 0.3268(3) 0.0338(14) Uani 1 1 d . . .
H4A H -0.3324 0.5909 0.3524 0.041 Uiso 1 1 calc R . .
C30 C -0.1829(5) 1.2144(3) 0.3960(2) 0.0246(12) Uani 1 1 d . . .
C42 C -0.6052(6) 0.8100(4) 0.4812(3) 0.0350(15) Uani 1 1 d . . .
H42A H -0.6593 0.7740 0.4932 0.042 Uiso 1 1 calc R . .
C43 C -0.4849(6) 0.7983(4) 0.4902(3) 0.0334(14) Uani 1 1 d . . .
H43A H -0.4573 0.7554 0.5095 0.040 Uiso 1 1 calc R . .
C58 C -0.0018(5) 1.5001(3) 0.2083(3) 0.0300(13) Uani 1 1 d . . .
H58A H 0.0427 1.5493 0.2076 0.036 Uiso 1 1 calc R . .
C40 C -0.5668(5) 0.9284(3) 0.4331(2) 0.0243(12) Uani 1 1 d . . .
C41 C -0.6452(6) 0.8761(3) 0.4538(3) 0.0301(13) Uani 1 1 d . . .
H41A H -0.7253 0.8850 0.4494 0.036 Uiso 1 1 calc R . .
C21 C 0.1207(5) 1.2788(3) 0.2838(3) 0.0252(12) Uani 1 1 d . . .
H21A H 0.1106 1.2950 0.3222 0.030 Uiso 1 1 calc R . .
C29 C -0.1735(5) 1.3044(3) 0.4009(2) 0.0274(13) Uani 1 1 d . . .
C8 C -0.1513(5) 0.7565(3) 0.2061(2) 0.0200(11) Uani 1 1 d . . .
H8A H -0.0841 0.7959 0.2295 0.024 Uiso 1 1 calc R A .
H8B H -0.1189 0.7188 0.1813 0.024 Uiso 1 1 calc R . .
C3 C -0.2876(6) 0.5837(4) 0.2726(3) 0.0328(14) Uani 1 1 d . . .
H3A H -0.3114 0.5287 0.2616 0.039 Uiso 1 1 calc R . .
C57 C -0.0296(5) 1.4821(3) 0.2615(3) 0.0297(13) Uani 1 1 d . . .
H57A H -0.0048 1.5194 0.2965 0.036 Uiso 1 1 calc R . .
C5 C -0.2644(5) 0.7022(4) 0.3433(3) 0.0287(13) Uani 1 1 d . . .
H5A H -0.2719 0.7267 0.3803 0.034 Uiso 1 1 calc R . .
C26 C -0.1448(7) 1.4715(4) 0.4153(3) 0.0476(19) Uani 1 1 d . . .
H26A H -0.1357 1.5274 0.4196 0.057 Uiso 1 1 calc R . .
C49 C -0.6421(6) 0.5768(4) 0.2438(3) 0.0352(15) Uani 1 1 d . . .
H49A H -0.6677 0.5339 0.2128 0.042 Uiso 1 1 calc R A .
C25 C -0.2590(6) 1.4277(4) 0.3990(3) 0.0368(15) Uani 1 1 d . . .
H25A H -0.3265 1.4547 0.3930 0.044 Uiso 1 1 calc R . .
C51 C -0.6075(6) 0.6290(4) 0.3485(3) 0.0347(14) Uani 1 1 d . . .
H51A H -0.6089 0.6211 0.3880 0.042 Uiso 1 1 calc R A .
C50 C -0.6446(7) 0.5648(4) 0.3020(3) 0.0432(17) Uani 1 1 d . A .
H50A H -0.6709 0.5140 0.3102 0.052 Uiso 1 1 calc R . .
C28 C -0.0592(6) 1.3487(4) 0.4181(3) 0.0371(15) Uani 1 1 d . . .
H28A H 0.0087 1.3221 0.4252 0.045 Uiso 1 1 calc R . .
C27 C -0.0440(7) 1.4317(4) 0.4250(3) 0.0460(19) Uani 1 1 d . . .
H27A H 0.0335 1.4606 0.4361 0.055 Uiso 1 1 calc R . .
O36 O -0.4520(4) 0.4815(2) 0.13232(18) 0.0291(9) Uani 1 1 d . . .
O34 O -0.8580(4) 1.1624(3) 0.0126(2) 0.0396(11) Uani 1 1 d . . .
O35 O 0.1202(4) 0.3750(3) 0.0422(2) 0.0427(11) Uani 1 1 d . . .
O41 O -0.6749(4) 1.2910(3) 0.0560(2) 0.0457(12) Uani 1 1 d . A .
O37 O -0.0652(5) 0.6085(3) 0.0801(2) 0.0493(13) Uani 1 1 d . . .
O38 O -0.8466(5) 0.5444(3) 0.0596(3) 0.0688(18) Uani 1 1 d . . .
O44 O -0.2309(7) 0.7411(5) 0.5667(4) 0.096(2) Uani 1 1 d . . .
O40 O -0.8191(8) 1.0189(6) 0.0611(4) 0.116(3) Uani 1 1 d . A .
O43 O -0.6607(7) 1.0899(5) 0.0285(4) 0.050(2) Uani 0.60 1 d P . .
O46 O 0.0949(8) 0.7981(6) 0.3962(5) 0.048(3) Uani 0.50 1 d P . .
C71 C 0.1094(9) 0.7111(7) 0.3128(5) 0.026(3) Uani 0.50 1 d P . .
H71A H 0.0975 0.7569 0.2915 0.039 Uiso 0.50 1 calc PR . .
H71B H 0.0510 0.6660 0.2915 0.039 Uiso 0.50 1 calc PR . .
H71C H 0.1897 0.6980 0.3151 0.039 Uiso 0.50 1 calc PR . .
C70 C 0.0941(9) 0.7297(7) 0.3736(6) 0.030(3) Uani 0.50 1 d P . .
K6 K 0.0360(3) 0.9060(2) 0.47612(12) 0.0496(9) Uani 0.50 1 d P . .
C72 C 0.0834(14) 0.6601(9) 0.4063(7) 0.058(5) Uani 0.50 1 d P . .
H72A H 0.1060 0.6777 0.4491 0.087 Uiso 0.50 1 calc PR . .
H72B H 0.1360 0.6230 0.3965 0.087 Uiso 0.50 1 calc PR . .
H72C H 0.0011 0.6339 0.3945 0.087 Uiso 0.50 1 calc PR . .
O45A O 0.0963(8) 1.0399(6) 0.4286(4) 0.042(2) Uani 0.55 1 d P . 1
O39A O -0.1118(16) 0.8092(11) 0.4898(8) 0.022(4) Uani 0.25 1 d P . 1
O42A O -0.6385(18) 1.0547(12) 0.1451(7) 0.072(6) Uani 0.35 1 d P A 1
O45B O 0.0578(11) 0.9952(9) 0.4440(5) 0.053(3) Uani 0.45 1 d P . 2
O39B O -0.1080(16) 0.7604(13) 0.4790(8) 0.064(6) Uani 0.35 1 d P . 2
O42B O -0.5764(7) 1.0464(6) 0.1214(4) 0.055(2) Uani 0.65 1 d P . 2
O45 O 0.3536(16) 0.4263(7) 0.4217(10) 0.122(7) Uani 0.50 1 d P . .
H14A H -0.070(12) 1.168(8) 0.093(6) 0.147 Uiso 1 1 d . . .
H14B H -0.046(12) 1.101(8) 0.051(6) 0.147 Uiso 1 1 d . . .

loop_
_atom_site_aniso_label
_atom_site_aniso_U_11
_atom_site_aniso_U_22
_atom_site_aniso_U_33
_atom_site_aniso_U_23
_atom_site_aniso_U_13
_atom_site_aniso_U_12
Fe1 0.0124(3) 0.0153(3) 0.0115(3) 0.0018(3) 0.0033(3) 0.0021(3)
Fe2 0.0144(3) 0.0153(3) 0.0126(3) 0.0042(3) 0.0029(3) 0.0023(3)
Fe3 0.0149(3) 0.0149(3) 0.0120(3) 0.0020(3) 0.0044(3) 0.0023(3)
Fe4 0.0132(3) 0.0174(4) 0.0144(4) 0.0056(3) 0.0039(3) 0.0035(3)
K3 0.0275(6) 0.0268(6) 0.0185(6) 0.0043(5) 0.0032(5) 0.0002(5)
K1 0.0251(6) 0.0262(6) 0.0191(6) 0.0029(5) 0.0007(5) 0.0056(5)
K7 0.0257(6) 0.0353(7) 0.0236(6) 0.0111(5) 0.0053(5) 0.0089(5)
K4 0.0193(6) 0.0583(9) 0.0401(8) 0.0289(7) 0.0057(6) 0.0063(6)
K5 0.0908(17) 0.1032(19) 0.0841(17) 0.0469(15) -0.0179(14) -0.0279(14)
O14 0.0164(17) 0.0137(17) 0.0157(17) 0.0027(13) 0.0060(14) 0.0031(13)
O1 0.0193(18) 0.0191(18) 0.0168(18) 0.0038(14) -0.0007(15) 0.0011(14)
O22 0.0184(18) 0.0162(17) 0.0170(18) 0.0025(14) 0.0072(15) 0.0017(14)
O5 0.0144(17) 0.0153(17) 0.0191(18) 0.0026(14) 0.0064(14) 0.0038(13)
O8 0.0197(18) 0.0234(19) 0.0185(19) 0.0086(15) 0.0017(15) 0.0017(15)
O3 0.0154(17) 0.0238(19) 0.0144(18) 0.0015(14) 0.0006(14) 0.0035(14)
O16 0.0198(18) 0.0210(18) 0.0149(18) -0.0002(14) 0.0039(15) -0.0003(14)
O23 0.029(2) 0.0152(18) 0.0173(18) 0.0033(14) 0.0113(16) 0.0047(15)
O18 0.0222(19) 0.0242(19) 0.0150(18) 0.0040(15) 0.0004(15) 0.0043(15)
O11 0.0213(19) 0.025(2) 0.0157(18) 0.0069(15) -0.0027(15) -0.0004(15)
O6 0.025(2) 0.052(3) 0.017(2) 0.0144(18) 0.0029(17) 0.0072(19)
O12 0.0194(18) 0.0220(19) 0.0139(17) 0.0054(14) 0.0029(14) 0.0056(14)
O21 0.0206(18) 0.0177(18) 0.0235(19) 0.0055(15) 0.0123(16) 0.0038(14)
O26 0.0188(18) 0.0174(18) 0.0215(19) 0.0067(15) 0.0068(15) 0.0029(14)
O20 0.0232(19) 0.0150(17) 0.0233(19) 0.0015(14) 0.0144(16) 0.0046(14)
O27 0.0220(19) 0.0197(18) 0.0189(19) 0.0035(15) 0.0069(15) -0.0011(15)
O7 0.0167(17) 0.0237(19) 0.0159(18) 0.0057(15) 0.0031(15) 0.0030(14)
O13 0.027(2) 0.026(2) 0.022(2) 0.0141(16) 0.0045(16) 0.0050(16)
O4 0.028(2) 0.036(2) 0.018(2) -0.0053(17) -0.0033(17) 0.0020(17)
O24 0.0200(18) 0.0240(19) 0.0198(19) 0.0015(15) 0.0036(15) 0.0046(15)
O9 0.026(2) 0.049(3) 0.018(2) 0.0061(18) 0.0008(17) -0.0021(19)
O25 0.032(2) 0.032(2) 0.0185(19) 0.0016(16) 0.0067(17) 0.0122(17)
O31 0.031(2) 0.029(2) 0.028(2) 0.0039(17) 0.0089(18) 0.0038(17)
N3 0.022(2) 0.016(2) 0.011(2) 0.0029(16) 0.0027(17) 0.0019(17)
O33 0.025(2) 0.042(3) 0.053(3) -0.009(2) 0.011(2) -0.0002(19)
N1 0.016(2) 0.018(2) 0.017(2) 0.0024(17) 0.0053(17) 0.0044(17)
O28 0.023(2) 0.036(2) 0.030(2) 0.0139(18) -0.0014(17) -0.0010(17)
O19 0.030(2) 0.048(3) 0.019(2) 0.0046(18) -0.0013(18) 0.0074(19)
O32 0.029(2) 0.053(3) 0.029(2) 0.007(2) 0.0054(19) 0.001(2)
O30 0.031(2) 0.039(2) 0.022(2) 0.0032(18) 0.0046(18) 0.0065(18)
N4 0.019(2) 0.019(2) 0.015(2) 0.0027(17) 0.0056(17) 0.0025(17)
O10 0.033(2) 0.040(2) 0.024(2) 0.0095(18) -0.0069(18) 0.0079(19)
C53 0.015(2) 0.018(2) 0.011(2) 0.0044(19) 0.0000(19) 0.0029(19)
C47 0.016(2) 0.019(3) 0.018(3) 0.004(2) 0.005(2) 0.001(2)
C12 0.011(2) 0.022(3) 0.018(3) 0.003(2) 0.006(2) 0.0050(19)
C1 0.018(3) 0.020(3) 0.024(3) 0.007(2) 0.002(2) 0.006(2)
C55 0.012(2) 0.020(3) 0.023(3) 0.009(2) 0.003(2) 0.0045(19)
O17 0.0190(19) 0.026(2) 0.034(2) -0.0023(17) -0.0009(17) 0.0003(16)
C35 0.018(2) 0.020(3) 0.012(2) 0.0017(19) 0.007(2) 0.006(2)
N2 0.013(2) 0.021(2) 0.016(2) 0.0063(17) 0.0019(17) 0.0020(17)
C54 0.017(2) 0.020(3) 0.018(3) 0.000(2) 0.004(2) -0.001(2)
C56 0.021(3) 0.025(3) 0.026(3) 0.007(2) 0.007(2) 0.002(2)
C52 0.030(3) 0.024(3) 0.016(3) 0.000(2) 0.008(2) -0.002(2)
C46 0.030(3) 0.025(3) 0.015(3) 0.000(2) 0.001(2) 0.010(2)
C19 0.014(3) 0.031(3) 0.036(3) 0.014(3) 0.003(2) 0.000(2)
O29 0.042(3) 0.044(3) 0.030(2) 0.003(2) 0.019(2) -0.009(2)
C33 0.014(2) 0.024(3) 0.021(3) 0.009(2) 0.005(2) 0.001(2)
C38 0.020(3) 0.016(2) 0.027(3) 0.003(2) 0.004(2) 0.004(2)
C23 0.018(3) 0.023(3) 0.020(3) 0.003(2) 0.004(2) 0.005(2)
C61 0.012(2) 0.022(3) 0.016(3) 0.009(2) -0.003(2) 0.0010(19)
C17 0.012(2) 0.025(3) 0.021(3) 0.006(2) -0.002(2) 0.001(2)
C60 0.015(2) 0.023(3) 0.024(3) 0.011(2) 0.004(2) 0.004(2)
C36 0.017(2) 0.020(3) 0.016(3) 0.002(2) 0.005(2) 0.005(2)
O2 0.083(4) 0.036(3) 0.015(2) 0.0012(18) -0.005(2) 0.004(2)
C13 0.018(3) 0.022(3) 0.017(3) 0.002(2) 0.006(2) 0.001(2)
C62 0.026(3) 0.025(3) 0.023(3) 0.014(2) 0.004(2) -0.001(2)
C15 0.021(3) 0.025(3) 0.020(3) 0.008(2) 0.004(2) 0.005(2)
C10 0.018(3) 0.025(3) 0.018(3) 0.000(2) 0.005(2) -0.002(2)
C22 0.015(2) 0.027(3) 0.019(3) 0.006(2) 0.000(2) 0.005(2)
C32 0.023(3) 0.018(3) 0.019(3) 0.008(2) 0.005(2) 0.005(2)
C34 0.020(3) 0.018(3) 0.018(3) 0.003(2) 0.007(2) 0.004(2)
C48 0.022(3) 0.022(3) 0.019(3) 0.002(2) 0.007(2) 0.000(2)
C16 0.011(2) 0.026(3) 0.022(3) 0.003(2) 0.003(2) 0.003(2)
C59 0.024(3) 0.026(3) 0.033(3) 0.014(2) 0.010(2) 0.000(2)
C45 0.036(3) 0.021(3) 0.014(3) 0.000(2) 0.002(2) 0.008(2)
C31 0.034(3) 0.020(3) 0.014(3) 0.001(2) 0.005(2) 0.002(2)
C6 0.021(3) 0.022(3) 0.020(3) 0.006(2) -0.002(2) 0.006(2)
C39 0.031(3) 0.024(3) 0.014(3) 0.002(2) 0.010(2) 0.007(2)
C9 0.022(3) 0.017(3) 0.018(3) -0.003(2) 0.005(2) 0.003(2)
C11 0.017(2) 0.024(3) 0.016(2) 0.003(2) 0.007(2) 0.005(2)
C37 0.021(3) 0.018(3) 0.027(3) 0.003(2) 0.011(2) 0.001(2)
C2 0.028(3) 0.021(3) 0.028(3) 0.004(2) 0.003(2) 0.006(2)
C20 0.016(3) 0.023(3) 0.041(4) 0.004(3) 0.003(2) 0.000(2)
C14 0.017(3) 0.029(3) 0.017(3) 0.011(2) 0.005(2) 0.002(2)
C18 0.014(2) 0.034(3) 0.026(3) 0.010(2) 0.003(2) 0.003(2)
C7 0.027(3) 0.028(3) 0.018(3) 0.005(2) 0.004(2) 0.006(2)
C24 0.036(3) 0.026(3) 0.010(2) 0.002(2) -0.002(2) -0.006(2)
C44 0.046(4) 0.030(3) 0.013(3) 0.002(2) 0.002(3) 0.010(3)
C4 0.036(3) 0.032(3) 0.037(4) 0.021(3) 0.008(3) 0.005(3)
C30 0.024(3) 0.031(3) 0.018(3) 0.010(2) 0.003(2) 0.002(2)
C42 0.060(4) 0.027(3) 0.019(3) 0.007(2) 0.013(3) -0.001(3)
C43 0.060(4) 0.023(3) 0.019(3) 0.007(2) 0.008(3) 0.011(3)
C58 0.027(3) 0.019(3) 0.046(4) 0.009(3) 0.013(3) 0.000(2)
C40 0.041(3) 0.022(3) 0.011(2) 0.001(2) 0.009(2) 0.005(2)
C41 0.044(4) 0.029(3) 0.020(3) 0.004(2) 0.014(3) 0.005(3)
C21 0.013(2) 0.033(3) 0.028(3) 0.001(2) 0.001(2) 0.005(2)
C29 0.032(3) 0.030(3) 0.013(3) 0.007(2) -0.005(2) -0.005(2)
C8 0.016(2) 0.022(3) 0.023(3) 0.004(2) 0.004(2) 0.007(2)
C3 0.034(3) 0.022(3) 0.039(4) 0.009(3) 0.002(3) 0.002(2)
C57 0.032(3) 0.022(3) 0.032(3) 0.000(2) 0.005(3) -0.001(2)
C5 0.033(3) 0.033(3) 0.023(3) 0.013(2) 0.006(2) 0.010(3)
C26 0.065(5) 0.031(4) 0.032(4) 0.006(3) -0.007(3) -0.017(3)
C49 0.050(4) 0.026(3) 0.026(3) -0.005(2) 0.015(3) -0.012(3)
C25 0.048(4) 0.028(3) 0.026(3) 0.006(3) -0.002(3) -0.004(3)
C51 0.049(4) 0.032(3) 0.023(3) 0.006(3) 0.013(3) -0.006(3)
C50 0.066(5) 0.027(3) 0.037(4) 0.005(3) 0.023(4) -0.013(3)
C28 0.034(3) 0.044(4) 0.023(3) 0.010(3) -0.008(3) -0.010(3)
C27 0.050(4) 0.041(4) 0.030(4) 0.012(3) -0.012(3) -0.022(3)
O36 0.038(2) 0.025(2) 0.027(2) 0.0052(17) 0.0114(18) 0.0049(17)
O34 0.035(2) 0.054(3) 0.031(2) 0.007(2) 0.012(2) 0.005(2)
O35 0.044(3) 0.043(3) 0.041(3) 0.008(2) 0.016(2) -0.007(2)
O41 0.033(2) 0.065(3) 0.033(3) 0.016(2) 0.001(2) -0.012(2)
O37 0.052(3) 0.054(3) 0.038(3) 0.013(2) 0.007(2) -0.010(2)
O38 0.069(4) 0.038(3) 0.111(5) -0.002(3) 0.056(4) -0.008(3)
O44 0.079(5) 0.091(5) 0.093(5) 0.021(4) -0.028(4) 0.002(4)
O40 0.092(6) 0.157(9) 0.097(6) 0.010(6) 0.020(5) 0.020(6)
O43 0.043(5) 0.060(5) 0.045(5) 0.010(4) 0.006(4) 0.000(4)
O46 0.030(5) 0.037(5) 0.068(7) -0.020(5) 0.010(5) -0.010(4)
C71 0.007(5) 0.029(6) 0.034(6) -0.012(5) -0.003(4) 0.004(4)
C70 0.007(5) 0.029(6) 0.045(7) -0.010(5) -0.003(5) -0.005(4)
K6 0.073(2) 0.0542(19) 0.0165(13) 0.0027(12) -0.0071(14) 0.0290(17)
C72 0.057(9) 0.053(9) 0.042(8) 0.024(7) -0.014(7) -0.042(8)
O45A 0.025(4) 0.040(5) 0.053(6) 0.015(4) -0.008(4) -0.005(4)
O39A 0.012(8) 0.038(10) 0.018(9) 0.004(8) 0.001(6) 0.009(8)
O42A 0.074(13) 0.084(13) 0.038(9) 0.028(9) -0.009(9) -0.039(11)
O45B 0.040(7) 0.068(9) 0.041(7) -0.003(6) -0.010(5) 0.022(6)
O39B 0.042(9) 0.103(16) 0.030(9) 0.037(11) -0.024(7) -0.009(11)
O42B 0.026(4) 0.075(6) 0.051(5) -0.028(5) -0.004(4) 0.013(4)
O45 0.142(15) 0.023(6) 0.22(2) 0.029(9) 0.084(15) 0.001(7)

loop_
_atom_type_symbol
_atom_type_description
_atom_type_scat_dispersion_real
_atom_type_scat_dispersion_imag
_atom_type_scat_source
C C 0.0033 0.0016 'International Tables Vol C Tables 4.2.6.8 and 6.1.1.4'
H H 0.0000 0.0000 'International Tables Vol C Tables 4.2.6.8 and 6.1.1.4'
N N 0.0061 0.0033 'International Tables Vol C Tables 4.2.6.8 and 6.1.1.4'
O O 0.0106 0.0060 'International Tables Vol C Tables 4.2.6.8 and 6.1.1.4'
K K 0.2009 0.2494 'International Tables Vol C Tables 4.2.6.8 and 6.1.1.4'
Fe Fe 0.3463 0.8444 'International Tables Vol C Tables 4.2.6.8 and 6.1.1.4'

loop_
_geom_angle_atom_site_label_1
_geom_angle_atom_site_label_2
_geom_angle_atom_site_label_3
_geom_angle
_geom_angle_site_symmetry_1
_geom_angle_site_symmetry_3
O20 Fe1 O1 98.30(16) . .
O20 Fe1 O3 98.42(15) . .
O1 Fe1 O3 162.81(15) . .
O20 Fe1 O5 91.54(14) . .
O1 Fe1 O5 91.98(14) . .
O3 Fe1 O5 91.55(14) . .
O20 Fe1 O22 92.20(14) . .
O1 Fe1 O22 91.94(14) . .
O3 Fe1 O22 83.45(14) . .
O5 Fe1 O22 174.15(14) . .
O20 Fe1 N1 172.55(16) . .
O1 Fe1 N1 86.96(15) . .
O3 Fe1 N1 76.78(15) . .
O5 Fe1 N1 82.98(14) . .
O22 Fe1 N1 92.89(15) . .
O21 Fe2 O11 104.05(16) . .
O21 Fe2 O27 95.68(15) . .
O11 Fe2 O27 89.70(15) . .
O21 Fe2 O14 90.29(14) . .
O11 Fe2 O14 89.17(14) . .
O27 Fe2 O14 174.02(14) . .
O21 Fe2 O12 93.66(15) . .
O11 Fe2 O12 161.54(15) . .
O27 Fe2 O12 83.32(14) . .
O14 Fe2 O12 96.00(14) . .
O21 Fe2 N3 165.57(16) . .
O11 Fe2 N3 88.00(15) . .
O27 Fe2 N3 92.23(15) . .
O14 Fe2 N3 81.86(14) . .
O12 Fe2 N3 75.27(14) . .
O20 Fe3 O18 102.62(16) . .
O20 Fe3 O23 94.39(14) . .
O18 Fe3 O23 90.01(15) . .
O20 Fe3 O14 89.85(14) . .
O18 Fe3 O14 89.83(14) . .
O23 Fe3 O14 175.68(14) . .
O20 Fe3 O16 93.66(15) . .
O18 Fe3 O16 163.14(15) . .
O23 Fe3 O16 84.31(15) . .
O14 Fe3 O16 94.65(14) . .
O20 Fe3 N4 166.60(16) . .
O18 Fe3 N4 88.34(15) . .
O23 Fe3 N4 93.29(15) . .
O14 Fe3 N4 82.40(14) . .
O16 Fe3 N4 76.19(15) . .
O20 Fe3 K1 63.08(12) . .
O18 Fe3 K1 40.28(11) . .
O23 Fe3 K1 99.91(11) . .
O14 Fe3 K1 82.71(10) . .
O16 Fe3 K1 156.50(10) . .
N4 Fe3 K1 126.15(11) . .
O21 Fe4 O8 99.51(16) . .
O21 Fe4 O7 96.84(15) . .
O8 Fe4 O7 163.43(15) . .
O21 Fe4 O5 92.85(14) . .
O8 Fe4 O5 89.27(14) . .
O7 Fe4 O5 92.60(14) . .
O21 Fe4 O26 93.55(15) . .
O8 Fe4 O26 91.98(15) . .
O7 Fe4 O26 84.32(14) . .
O5 Fe4 O26 173.19(14) . .
O21 Fe4 N2 171.88(16) . .
O8 Fe4 N2 87.03(15) . .
O7 Fe4 N2 76.92(14) . .
O5 Fe4 N2 82.36(14) . .
O26 Fe4 N2 91.01(15) . .
O25 K3 O38 77.78(18) . .
O25 K3 O4 81.05(12) . .
O38 K3 O4 145.81(16) . .
O25 K3 O28 155.85(13) . .
O38 K3 O28 119.73(18) . .
O4 K3 O28 75.49(12) . .
O25 K3 O30 116.33(12) . .
O38 K3 O30 80.67(15) . .
O4 K3 O30 133.17(13) . .
O28 K3 O30 84.58(13) . .
O25 K3 O31 86.48(12) . .
O38 K3 O31 133.95(15) . .
O4 K3 O31 70.26(12) . .
O28 K3 O31 90.90(12) . .
O30 K3 O31 68.13(12) . .
O25 K3 O24 45.42(10) . .
O38 K3 O24 73.12(15) . .
O4 K3 O24 72.88(11) . .
O28 K3 O24 119.93(12) . .
O30 K3 O24 150.58(12) . .
O31 K3 O24 122.77(11) . .
O25 K3 C62 163.21(14) . .
O38 K3 C62 97.06(18) . .
O4 K3 C62 95.55(13) . .
O28 K3 C62 22.74(12) . .
O30 K3 C62 77.96(14) . .
O31 K3 C62 107.97(13) . .
O24 K3 C62 117.84(13) . .
O25 K3 C54 22.68(12) . .
O38 K3 C54 70.96(17) . .
O4 K3 C54 79.17(13) . .
O28 K3 C54 141.89(14) . .
O30 K3 C54 133.16(13) . .
O31 K3 C54 106.79(13) . .
O24 K3 C54 23.19(11) . .
C62 K3 C54 140.56(15) . .
O25 K3 O29 142.35(12) . .
O38 K3 O29 79.98(17) . .
O4 K3 O29 101.89(12) . .
O28 K3 O29 41.58(11) . .
O30 K3 O29 89.23(12) . .
O31 K3 O29 130.24(11) . .
O24 K3 O29 98.96(11) . .
C62 K3 O29 22.28(12) . .
C54 K3 O29 120.17(12) . .
O25 K3 K4 121.32(10) . 2_475
O38 K3 K4 154.62(15) . 2_475
O4 K3 K4 41.15(9) . 2_475
O28 K3 K4 37.17(8) . 2_475
O30 K3 K4 102.13(9) . 2_475
O31 K3 K4 68.13(8) . 2_475
O24 K3 K4 107.28(8) . 2_475
C62 K3 K4 59.67(10) . 2_475
C54 K3 K4 119.48(10) . 2_475
O29 K3 K4 74.87(8) . 2_475
O25 K3 K7 78.94(9) . .
O38 K3 K7 97.55(12) . .
O4 K3 K7 51.84(9) . .
O28 K3 K7 82.09(10) . .
O30 K3 K7 163.48(9) . .
O31 K3 K7 121.66(9) . .
O24 K3 K7 38.52(7) . .
C62 K3 K7 86.01(11) . .
C54 K3 K7 59.84(10) . .
O29 K3 K7 74.31(8) . .
K4 K3 K7 72.54(3) 2_475 .
O1 K1 O18 84.32(11) . .
O1 K1 O11 130.10(11) . .
O18 K1 O11 70.70(11) . .
O1 K1 O45B 97.3(3) . .
O18 K1 O45B 122.8(3) . .
O11 K1 O45B 132.6(3) . .
O1 K1 O45A 106.1(2) . .
O18 K1 O45A 140.0(2) . .
O11 K1 O45A 121.0(2) . .
O45B K1 O45A 19.7(3) . .
O1 K1 O8 84.46(11) . .
O18 K1 O8 128.78(11) . .
O11 K1 O8 79.41(11) . .
O45B K1 O8 108.1(3) . .
O45A K1 O8 91.1(2) . .
O1 K1 O10 174.80(12) . .
O18 K1 O10 90.86(12) . .
O11 K1 O10 45.80(11) . .
O45B K1 O10 87.0(3) . .
O45A K1 O10 78.9(2) . .
O8 K1 O10 97.10(12) . .
O1 K1 O19 98.89(12) . .
O18 K1 O19 45.71(11) . .
O11 K1 O19 93.50(12) . .
O45B K1 O19 78.1(3) . .
O45A K1 O19 94.3(2) . .
O8 K1 O19 172.66(12) . .
O10 K1 O19 79.00(13) . .
O1 K1 O2 44.77(11) . .
O18 K1 O2 82.66(14) . .
O11 K1 O2 153.33(14) . .
O45B K1 O2 62.2(3) . .
O45A K1 O2 79.1(2) . .
O8 K1 O2 120.26(13) . .
O10 K1 O2 136.57(12) . .
O19 K1 O2 65.87(14) . .
O1 K1 O9 116.70(12) . .
O18 K1 O9 152.03(12) . .
O11 K1 O9 81.42(12) . .
O45B K1 O9 75.1(3) . .
O45A K1 O9 55.3(2) . .
O8 K1 O9 43.84(11) . .
O10 K1 O9 67.24(13) . .
O19 K1 O9 137.42(12) . .
O2 K1 O9 125.14(15) . .
O1 K1 C30 153.52(13) . .
O18 K1 C30 83.86(13) . .
O11 K1 C30 23.61(12) . .
O45B K1 C30 109.0(3) . .
O45A K1 C30 98.2(2) . .
O8 K1 C30 84.65(12) . .
O10 K1 C30 22.83(12) . .
O19 K1 C30 89.59(14) . .
O2 K1 C30 154.82(14) . .
O9 K1 C30 69.21(13) . .
O1 K1 C46 87.85(12) . .
O18 K1 C46 23.75(12) . .
O11 K1 C46 85.55(13) . .
O45B K1 C46 99.1(3) . .
O45A K1 C46 116.5(2) . .
O8 K1 C46 152.43(13) . .
O10 K1 C46 88.52(14) . .
O19 K1 C46 22.71(12) . .
O2 K1 C46 68.91(15) . .
O9 K1 C46 155.13(13) . .
C30 K1 C46 90.76(14) . .
O24 K7 O6 124.76(13) . .
O24 K7 O3 77.79(11) . .
O6 K7 O3 93.83(12) . .
O24 K7 O32 83.46(13) . .
O6 K7 O32 70.70(13) . .
O3 K7 O32 142.37(13) . .
O24 K7 O16 98.03(11) . .
O6 K7 O16 137.21(13) . .
O3 K7 O16 95.23(11) . .
O32 K7 O16 119.70(12) . .
O24 K7 O42B 149.34(17) . .
O6 K7 O42B 73.8(2) . .
O3 K7 O42B 76.63(16) . .
O32 K7 O42B 127.20(18) . .
O16 K7 O42B 67.94(19) . .
O24 K7 O42A 149.8(3) . .
O6 K7 O42A 83.5(3) . .
O3 K7 O42A 90.9(4) . .
O32 K7 O42A 119.7(4) . .
O16 K7 O42A 54.7(3) . .
O42B K7 O42A 18.1(3) . .
O24 K7 O17 85.83(11) . .
O6 K7 O17 132.49(12) . .
O3 K7 O17 130.63(11) . .
O32 K7 O17 79.29(11) . .
O16 K7 O17 41.23(10) . .
O42B K7 O17 98.22(18) . .
O42A K7 O17 80.5(4) . .
O24 K7 O40 159.35(18) . .
O6 K7 O40 55.97(18) . .
O3 K7 O40 122.57(18) . .
O32 K7 O40 77.65(19) . .
O16 K7 O40 84.37(17) . .
O42B K7 O40 50.1(2) . .
O42A K7 O40 43.7(4) . .
O17 K7 O40 82.57(17) . .
O24 K7 C10 65.18(12) . .
O6 K7 C10 87.36(13) . .
O3 K7 C10 21.69(11) . .
O32 K7 C10 120.91(14) . .
O16 K7 C10 113.57(12) . .
O42B K7 C10 94.62(17) . .
O42A K7 C10 110.7(4) . .
O17 K7 C10 140.11(12) . .
O40 K7 C10 132.56(18) . .
O24 K7 O4 67.56(11) . .
O6 K7 O4 71.31(11) . .
O3 K7 O4 40.59(10) . .
O32 K7 O4 101.99(12) . .
O16 K7 O4 134.41(10) . .
O42B K7 O4 102.07(17) . .
O42A K7 O4 120.0(4) . .
O17 K7 O4 152.83(11) . .
O40 K7 O4 124.44(17) . .
C10 K7 O4 20.85(11) . .
O24 K7 C38 89.60(12) . .
O6 K7 C38 141.36(13) . .
O3 K7 C38 112.13(12) . .
O32 K7 C38 99.94(13) . .
O16 K7 C38 20.84(11) . .
O42B K7 C38 84.62(19) . .
O42A K7 C38 68.6(3) . .
O17 K7 C38 20.70(11) . .
O40 K7 C38 85.56(18) . .
C10 K7 C38 126.70(13) . .
O4 K7 C38 145.94(11) . .
O28 K4 O43 161.2(2) 2_475 .
O28 K4 O4 79.13(13) 2_475 2_475
O43 K4 O4 84.3(2) . 2_475
O28 K4 O7 80.34(12) 2_475 .
O43 K4 O7 97.5(2) . .
O4 K4 O7 111.00(12) 2_475 .
O28 K4 O12 101.95(13) 2_475 .
O43 K4 O12 96.8(2) . .
O4 K4 O12 155.42(12) 2_475 .
O7 K4 O12 93.24(10) . .
O28 K4 O41 110.29(14) 2_475 .
O43 K4 O41 73.6(2) . .
O4 K4 O41 75.35(13) 2_475 .
O7 K4 O41 168.83(12) . .
O12 K4 O41 81.41(12) . .
O28 K4 O42B 144.88(17) 2_475 .
O43 K4 O42B 46.3(2) . .
O4 K4 O42B 128.26(18) 2_475 .
O7 K4 O42B 69.78(16) . .
O12 K4 O42B 63.03(16) . .
O41 K4 O42B 99.06(17) . .
O28 K4 O13 88.71(13) 2_475 .
O43 K4 O13 106.6(2) . .
O4 K4 O13 115.18(11) 2_475 .
O7 K4 O13 129.31(10) . .
O12 K4 O13 40.92(9) . .
O41 K4 O13 50.09(11) . .
O42B K4 O13 96.03(16) . .
O28 K4 C15 66.96(14) 2_475 2_475
O43 K4 C15 104.5(2) . 2_475
O4 K4 C15 90.37(13) 2_475 2_475
O7 K4 C15 22.31(11) . 2_475
O12 K4 C15 112.85(12) . 2_475
O41 K4 C15 165.69(14) . 2_475
O42B K4 C15 88.96(17) . 2_475
O13 K4 C15 141.20(12) . 2_475
O28 K4 O6 70.46(13) 2_475 2_475
O43 K4 O6 95.6(2) . 2_475
O4 K4 O6 70.45(11) 2_475 2_475
O7 K4 O6 40.60(10) . 2_475
O12 K4 O6 133.44(10) . 2_475
O41 K4 O6 145.03(12) . 2_475
O42B K4 O6 96.31(16) . 2_475
O13 K4 O6 157.41(11) . 2_475
C15 K4 O6 20.91(11) 2_475 2_475
O28 K4 C33 93.09(14) 2_475 .
O43 K4 C33 105.1(2) . .
O4 K4 C33 135.94(13) 2_475 .
O7 K4 C33 110.22(12) . .
O12 K4 C33 20.52(11) . .
O41 K4 C33 66.87(13) . .
O42B K4 C33 80.79(17) . .
O13 K4 C33 20.76(10) . .
C15 K4 C33 126.52(13) 2_475 .
O6 K4 C33 147.09(11) 2_475 .
O28 K4 K5 116.82(12) 2_475 .
O43 K4 K5 46.1(2) . .
O4 K4 K5 62.16(10) 2_475 .
O7 K4 K5 70.95(9) . .
O12 K4 K5 133.79(9) . .
O41 K4 K5 105.75(11) . .
O42B K4 K5 70.77(15) . .
O13 K4 K5 151.54(9) . .
C15 K4 K5 65.62(11) 2_475 .
O6 K4 K5 51.03(9) 2_475 .
C33 K4 K5 149.29(10) . .
K5 K5 O43 80.6(2) 2_475 .
K5 K5 O7 93.09(15) 2_475 2_475
O43 K5 O7 95.4(2) . 2_475
K5 K5 O3 160.59(17) 2_475 2_475
O43 K5 O3 102.6(2) . 2_475
O7 K5 O3 105.52(13) 2_475 2_475
K5 K5 O42B 94.7(3) 2_475 2_475
O43 K5 O42B 171.8(3) . 2_475
O7 K5 O42B 78.0(2) 2_475 2_475
O3 K5 O42B 84.0(2) 2_475 2_475
K5 K5 O6 72.79(13) 2_475 2_475
O43 K5 O6 109.0(2) . 2_475
O7 K5 O6 148.81(17) 2_475 2_475
O3 K5 O6 88.20(12) 2_475 2_475
O42B K5 O6 75.69(19) 2_475 2_475
K5 K5 C15 80.66(14) 2_475 .
O43 K5 C15 74.3(2) . .
O7 K5 C15 23.11(12) 2_475 .
O3 K5 C15 118.72(14) 2_475 .
O42B K5 C15 98.4(2) 2_475 .
O6 K5 C15 152.06(15) 2_475 .
K5 K5 O43 50.6(2) 2_475 2_475
O43 K5 O43 131.22(17) . 2_475
O7 K5 O43 88.11(19) 2_475 2_475
O3 K5 O43 123.2(2) 2_475 2_475
O42B K5 O43 44.5(3) 2_475 2_475
O6 K5 O43 61.29(18) 2_475 2_475
C15 K5 O43 95.10(19) . 2_475
K5 K5 O6 60.61(12) 2_475 .
O43 K5 O6 65.1(2) . .
O7 K5 O6 42.33(11) 2_475 .
O3 K5 O6 138.26(13) 2_475 .
O42B K5 O6 106.7(2) 2_475 .
O6 K5 O6 133.40(10) 2_475 .
C15 K5 O6 21.68(12) . .
O43 K5 O6 87.46(17) 2_475 .
K5 K5 C10 145.38(19) 2_475 2_475
O43 K5 C10 83.0(2) . 2_475
O7 K5 C10 118.75(14) 2_475 2_475
O3 K5 C10 22.51(12) 2_475 2_475
O42B K5 C10 104.4(3) 2_475 2_475
O6 K5 C10 84.17(13) 2_475 2_475
C15 K5 C10 123.50(15) . 2_475
O43 K5 C10 136.27(19) 2_475 2_475
O6 K5 C10 135.94(15) . 2_475
K5 K5 O4 124.20(17) 2_475 2_475
O43 K5 O4 75.5(2) . 2_475
O7 K5 O4 138.28(13) 2_475 2_475
O3 K5 O4 41.25(10) 2_475 2_475
O42B K5 O4 112.7(2) 2_475 2_475
O6 K5 O4 68.89(12) 2_475 2_475
C15 K5 O4 136.20(15) . 2_475
O43 K5 O4 128.71(18) 2_475 2_475
O6 K5 O4 139.12(15) . 2_475
C10 K5 O4 21.24(11) 2_475 2_475
K5 K5 K4 79.40(14) 2_475 .
O43 K5 K4 49.0(2) . .
O7 K5 K4 144.29(14) 2_475 .
O3 K5 K4 88.31(11) 2_475 .
O42B K5 K4 136.99(19) 2_475 .
O6 K5 K4 61.78(10) 2_475 .
C15 K5 K4 122.00(14) . .
O43 K5 K4 111.94(16) 2_475 .
O6 K5 K4 106.94(11) . .
C10 K5 K4 66.88(11) 2_475 .
O4 K5 K4 47.11(8) 2_475 .
C35 O14 Fe3 110.5(3) . .
C35 O14 Fe2 111.1(3) . .
Fe3 O14 Fe2 131.57(17) . .
C7 O1 Fe1 133.7(3) . .
C7 O1 K1 100.0(3) . .
Fe1 O1 K1 113.23(15) . .
C53 O22 Fe1 134.1(3) . .
C12 O5 Fe1 112.2(3) . .
C12 O5 Fe4 112.3(3) . .
Fe1 O5 Fe4 133.43(17) . .
C23 O8 Fe4 135.1(3) . .
C23 O8 K1 100.1(3) . .
Fe4 O8 K1 114.71(15) . .
C10 O3 Fe1 119.3(3) . .
C10 O3 K5 103.0(3) . 2_475
Fe1 O3 K5 119.04(16) . 2_475
C10 O3 K7 105.8(3) . .
Fe1 O3 K7 119.39(15) . .
K5 O3 K7 84.01(11) 2_475 .
C38 O16 Fe3 117.2(3) . .
C38 O16 K7 106.7(3) . .
Fe3 O16 K7 124.79(15) . .
C53 O23 Fe3 132.1(3) . .
C46 O18 Fe3 141.1(4) . .
C46 O18 K1 95.2(3) . .
Fe3 O18 K1 112.75(15) . .
C30 O11 Fe2 142.7(3) . .
C30 O11 K1 95.1(3) . .
Fe2 O11 K1 115.14(16) . .
C15 O6 K7 160.0(4) . .
C15 O6 K5 118.9(3) . 2_475
K7 O6 K5 80.77(11) . 2_475
C15 O6 K5 76.4(3) . .
K7 O6 K5 123.41(15) . .
K5 O6 K5 46.60(10) 2_475 .
C15 O6 K4 77.5(3) . 2_475
K7 O6 K4 109.54(13) . 2_475
K5 O6 K4 67.19(11) 2_475 2_475
K5 O6 K4 72.45(10) . 2_475
C33 O12 Fe2 115.9(3) . .
C33 O12 K4 105.0(3) . .
Fe2 O12 K4 122.78(14) . .
Fe2 O21 Fe4 133.2(2) . .
C61 O26 Fe4 132.6(3) . .
Fe1 O20 Fe3 135.23(19) . .
C61 O27 Fe2 131.4(3) . .
C15 O7 Fe4 119.0(3) 2_475 .
C15 O7 K5 103.2(3) 2_475 2_475
Fe4 O7 K5 118.78(16) . 2_475
C15 O7 K4 101.8(3) 2_475 .
Fe4 O7 K4 117.83(15) . .
K5 O7 K4 91.63(12) 2_475 .
C33 O13 K4 86.6(3) . .
C10 O4 K3 121.6(4) . .
C10 O4 K4 140.4(4) . 2_475
K3 O4 K4 97.70(12) . 2_475
C10 O4 K5 77.8(3) . 2_475
K3 O4 K5 145.96(15) . 2_475
K4 O4 K5 70.74(11) 2_475 2_475
C10 O4 K7 79.1(3) . .
K3 O4 K7 88.25(11) . .
K4 O4 K7 108.68(13) 2_475 .
K5 O4 K7 66.96(10) 2_475 .
C54 O24 K7 151.8(3) . .
C54 O24 K3 87.2(3) . .
K7 O24 K3 97.63(12) . .
C23 O9 K1 93.0(3) . .
C54 O25 K3 100.1(3) . .
C34 N3 C32 110.5(4) . .
C34 N3 C31 108.0(4) . .
C32 N3 C31 110.8(4) . .
C34 N3 Fe2 103.5(3) . .
C32 N3 Fe2 105.3(3) . .
C31 N3 Fe2 118.4(3) . .
C9 N1 C11 108.9(4) . .
C9 N1 C8 112.4(4) . .
C11 N1 C8 108.9(4) . .
C9 N1 Fe1 105.4(3) . .
C11 N1 Fe1 104.2(3) . .
C8 N1 Fe1 116.5(3) . .
C62 O28 K4 158.8(4) . 2_475
C62 O28 K3 97.0(3) . .
K4 O28 K3 101.80(13) 2_475 .
C46 O19 K1 93.3(3) . .
C46 O19 K6 154.6(4) . 2_576
K1 O19 K6 78.84(13) . 2_576
C37 N4 C36 109.8(4) . .
C37 N4 C39 111.9(4) . .
C36 N4 C39 108.3(4) . .
C37 N4 Fe3 105.6(3) . .
C36 N4 Fe3 103.1(3) . .
C39 N4 Fe3 117.8(3) . .
C30 O10 K6 161.4(4) . 2_576
C30 O10 K1 93.5(4) . .
K6 O10 K1 82.30(13) 2_576 .
O22 C53 O23 125.3(5) . .
O22 C53 C47 117.3(4) . .
O23 C53 C47 117.3(4) . .
C52 C47 C48 120.2(5) . .
C52 C47 C53 117.1(5) . .
C48 C47 C53 122.4(5) . .
O5 C12 C11 109.1(4) . .
O5 C12 C13 109.3(4) . .
C11 C12 C13 107.1(4) . .
O5 C12 H12A 110.4 . .
C11 C12 H12A 110.4 . .
C13 C12 H12A 110.4 . .
C2 C1 C6 118.6(5) . .
C2 C1 C8 118.4(5) . .
C6 C1 C8 122.9(5) . .
C56 C55 C60 120.2(5) . .
C56 C55 C61 117.0(5) . .
C60 C55 C61 122.5(5) . .
C38 O17 K7 85.3(3) . .
O14 C35 C36 108.4(4) . .
O14 C35 C34 108.9(4) . .
C36 C35 C34 111.4(4) . .
O14 C35 H35A 109.3 . .
C36 C35 H35A 109.3 . .
C34 C35 H35A 109.3 . .
C14 N2 C13 109.1(4) . .
C14 N2 C16 112.3(4) . .
C13 N2 C16 108.4(4) . .
C14 N2 Fe4 105.1(3) . .
C13 N2 Fe4 104.6(3) . .
C16 N2 Fe4 116.8(3) . .
O25 C54 O24 124.8(5) . .
O25 C54 C48 117.8(5) . .
O24 C54 C48 117.4(5) . .
O25 C54 K3 57.2(3) . .
O24 C54 K3 69.6(3) . .
C48 C54 K3 161.8(3) . .
C55 C56 C57 120.5(5) . .
C55 C56 H56A 119.8 . .
C57 C56 H56A 119.8 . .
C51 C52 C47 120.3(5) . .
C51 C52 H52A 119.9 . .
C47 C52 H52A 119.9 . .
O19 C46 O18 121.7(5) . .
O19 C46 C45 119.4(5) . .
O18 C46 C45 118.9(5) . .
O19 C46 K1 64.0(3) . .
O18 C46 K1 61.0(3) . .
C45 C46 K1 161.5(4) . .
C20 C19 C18 120.0(5) . .
C20 C19 H19A 120.0 . .
C18 C19 H19A 120.0 . .
C62 O29 K3 73.3(3) . .
O13 C33 O12 125.3(5) . .
O13 C33 C32 117.6(5) . .
O12 C33 C32 117.1(4) . .
O13 C33 K4 72.6(3) . .
O12 C33 K4 54.5(3) . .
C32 C33 K4 161.7(3) . .
O17 C38 O16 124.9(5) . .
O17 C38 C37 119.0(5) . .
O16 C38 C37 116.1(4) . .
O17 C38 K7 74.0(3) . .
O16 C38 K7 52.4(3) . .
C37 C38 K7 162.0(3) . .
O9 C23 O8 122.2(5) . .
O9 C23 C22 119.0(5) . .
O8 C23 C22 118.8(5) . .
O9 C23 K1 65.2(3) . .
O8 C23 K1 57.6(3) . .
C22 C23 K1 171.5(3) . .
O26 C61 O27 125.4(5) . .
O26 C61 C55 117.9(4) . .
O27 C61 C55 116.6(5) . .
C18 C17 C22 118.6(5) . .
C18 C17 C16 118.5(5) . .
C22 C17 C16 122.9(5) . .
C59 C60 C55 118.8(5) . .
C59 C60 C62 117.3(5) . 2_475
C55 C60 C62 123.6(5) . 2_475
N4 C36 C35 109.3(4) . .
N4 C36 H36A 109.8 . .
C35 C36 H36A 109.8 . .
N4 C36 H36B 109.8 . .
C35 C36 H36B 109.8 . .
H36A C36 H36B 108.3 . .
C7 O2 K6 155.7(5) . .
C7 O2 K1 92.9(4) . .
K6 O2 K1 89.70(15) . .
N2 C13 C12 112.0(4) . .
N2 C13 H13A 109.2 . .
C12 C13 H13A 109.2 . .
N2 C13 H13B 109.2 . .
C12 C13 H13B 109.2 . .
H13A C13 H13B 107.9 . .
O28 C62 O29 125.0(6) . .
O28 C62 C60 117.0(5) . 2_475
O29 C62 C60 117.9(5) . 2_475
O28 C62 K3 60.3(3) . .
O29 C62 K3 84.4(3) . .
C60 C62 K3 125.5(3) 2_475 .
O6 C15 O7 123.5(5) . 2_475
O6 C15 C14 121.2(5) . 2_475
O7 C15 C14 115.2(4) 2_475 2_475
O6 C15 K5 81.9(3) . .
O7 C15 K5 53.7(3) 2_475 .
C14 C15 K5 138.6(3) 2_475 .
O6 C15 K4 81.6(3) . 2_475
O7 C15 K4 55.9(2) 2_475 2_475
C14 C15 K4 138.1(4) 2_475 2_475
K5 C15 K4 73.78(13) . 2_475
O4 C10 O3 122.8(5) . .
O4 C10 C9 122.1(5) . .
O3 C10 C9 115.1(4) . .
O4 C10 K5 81.0(3) . 2_475
O3 C10 K5 54.5(3) . 2_475
C9 C10 K5 138.2(3) . 2_475
O4 C10 K7 80.0(3) . .
O3 C10 K7 52.5(2) . .
C9 C10 K7 143.9(3) . .
K5 C10 K7 67.46(12) 2_475 .
C21 C22 C17 119.6(5) . .
C21 C22 C23 118.1(5) . .
C17 C22 C23 122.3(5) . .
N3 C32 C33 109.6(4) . .
N3 C32 H32A 109.8 . .
C33 C32 H32A 109.8 . .
N3 C32 H32B 109.8 . .
C33 C32 H32B 109.8 . .
H32A C32 H32B 108.2 . .
N3 C34 C35 108.6(4) . .
N3 C34 H34A 110.0 . .
C35 C34 H34A 110.0 . .
N3 C34 H34B 110.0 . .
C35 C34 H34B 110.0 . .
H34A C34 H34B 108.3 . .
C49 C48 C47 118.4(5) . .
C49 C48 C54 118.7(5) . .
C47 C48 C54 122.8(5) . .
N2 C16 C17 114.2(4) . .
N2 C16 H16A 108.7 . .
C17 C16 H16A 108.7 . .
N2 C16 H16B 108.7 . .
C17 C16 H16B 108.7 . .
H16A C16 H16B 107.6 . .
C58 C59 C60 120.9(5) . .
C58 C59 H59A 119.6 . .
C60 C59 H59A 119.6 . .
C44 C45 C40 119.8(6) . .
C44 C45 C46 117.8(5) . .
C40 C45 C46 122.5(5) . .
N3 C31 C24 115.8(4) . .
N3 C31 H31A 108.3 . .
C24 C31 H31A 108.3 . .
N3 C31 H31B 108.3 . .
C24 C31 H31B 108.3 . .
H31A C31 H31B 107.4 . .
C1 C6 C5 119.5(5) . .
C1 C6 C7 123.0(5) . .
C5 C6 C7 117.5(5) . .
N4 C39 C40 115.9(4) . .
N4 C39 H39A 108.3 . .
C40 C39 H39A 108.3 . .
N4 C39 H39B 108.3 . .
C40 C39 H39B 108.3 . .
H39A C39 H39B 107.4 . .
N1 C9 C10 109.0(4) . .
N1 C9 H9A 109.9 . .
C10 C9 H9A 109.9 . .
N1 C9 H9B 109.9 . .
C10 C9 H9B 109.9 . .
H9A C9 H9B 108.3 . .
N1 C11 C12 112.6(4) . .
N1 C11 H11A 109.1 . .
C12 C11 H11A 109.1 . .
N1 C11 H11B 109.1 . .
C12 C11 H11B 109.1 . .
H11A C11 H11B 107.8 . .
N4 C37 C38 110.0(4) . .
N4 C37 H37A 109.7 . .
C38 C37 H37A 109.7 . .
N4 C37 H37B 109.7 . .
C38 C37 H37B 109.7 . .
H37A C37 H37B 108.2 . .
C3 C2 C1 121.4(6) . .
C3 C2 H2A 119.3 . .
C1 C2 H2A 119.3 . .
C21 C20 C19 120.2(5) . .
C21 C20 H20A 119.9 . .
C19 C20 H20A 119.9 . .
N2 C14 C15 108.8(4) . 2_475
N2 C14 H14A 111(8) . .
C15 C14 H14A 105(8) 2_475 .
N2 C14 H14B 114(7) . .
C15 C14 H14B 116(7) 2_475 .
H14A C14 H14B 100(10) . .
C19 C18 C17 120.7(5) . .
C19 C18 H18A 119.7 . .
C17 C18 H18A 119.6 . .
O2 C7 O1 121.8(5) . .
O2 C7 C6 119.7(5) . .
O1 C7 C6 118.5(5) . .
O2 C7 K1 65.1(3) . .
O1 C7 K1 57.1(3) . .
C6 C7 K1 172.0(4) . .
C25 C24 C29 118.6(6) . .
C25 C24 C31 118.7(6) . .
C29 C24 C31 122.4(5) . .
C43 C44 C45 121.4(6) . .
C43 C44 H44A 119.3 . .
C45 C44 H44A 119.3 . .
C5 C4 C3 120.4(6) . .
C5 C4 H4A 119.8 . .
C3 C4 H4A 119.8 . .
O10 C30 O11 122.2(5) . .
O10 C30 C29 118.9(5) . .
O11 C30 C29 119.0(5) . .
O10 C30 K1 63.7(3) . .
O11 C30 K1 61.3(3) . .
C29 C30 K1 162.4(4) . .
C43 C42 C41 119.8(6) . .
C43 C42 H42A 120.1 . .
C41 C42 H42A 120.1 . .
C44 C43 C42 119.6(6) . .
C44 C43 H43A 120.2 . .
C42 C43 H43A 120.2 . .
C59 C58 C57 120.1(5) . .
C59 C58 H58A 120.0 . .
C57 C58 H58A 120.0 . .
C41 C40 C45 118.5(5) . .
C41 C40 C39 118.0(5) . .
C45 C40 C39 123.0(5) . .
C40 C41 C42 120.8(6) . .
C40 C41 H41A 119.6 . .
C42 C41 H41A 119.6 . .
C20 C21 C22 120.8(5) . .
C20 C21 H21A 119.6 . .
C22 C21 H21A 119.6 . .
C28 C29 C24 119.5(6) . .
C28 C29 C30 118.3(6) . .
C24 C29 C30 122.1(5) . .
N1 C8 C1 114.3(4) . .
N1 C8 H8A 108.7 . .
C1 C8 H8A 108.7 . .
N1 C8 H8B 108.7 . .
C1 C8 H8B 108.7 . .
H8A C8 H8B 107.6 . .
C4 C3 C2 119.5(6) . .
C4 C3 H3A 120.2 . .
C2 C3 H3A 120.2 . .
C58 C57 C56 119.5(6) . .
C58 C57 H57A 120.2 . .
C56 C57 H57A 120.2 . .
C4 C5 C6 120.5(6) . .
C4 C5 H5A 119.8 . .
C6 C5 H5A 119.8 . .
C25 C26 C27 119.5(6) . .
C25 C26 H26A 120.2 . .
C27 C26 H26A 120.2 . .
C50 C49 C48 121.3(6) . .
C50 C49 H49A 119.3 . .
C48 C49 H49A 119.3 . .
C26 C25 C24 121.6(7) . .
C26 C25 H25A 119.2 . .
C24 C25 H25A 119.2 . .
C52 C51 C50 120.1(6) . .
C52 C51 H51A 119.9 . .
C50 C51 H51A 119.9 . .
C49 C50 C51 119.7(6) . .
C49 C50 H50A 120.2 . .
C51 C50 H50A 120.2 . .
C27 C28 C29 121.3(7) . .
C27 C28 H28A 119.4 . .
C29 C28 H28A 119.4 . .
C28 C27 C26 119.5(6) . .
C28 C27 H27A 120.3 . .
C26 C27 H27A 120.3 . .
K5 O43 K4 84.9(3) . .
K5 O43 K5 48.78(17) . 2_475
K4 O43 K5 82.2(2) . 2_475
C70 O46 K6 151.9(9) . .
C70 C71 H71A 109.5 . .
C70 C71 H71B 109.5 . .
H71A C71 H71B 109.5 . .
C70 C71 H71C 109.5 . .
H71A C71 H71C 109.5 . .
H71B C71 H71C 109.5 . .
O46 C70 C71 122.3(13) . .
O46 C70 C72 122.8(14) . .
C71 C70 C72 114.8(12) . .
O45B K6 O39A 143.3(6) . .
O45B K6 O2 84.8(4) . .
O39A K6 O2 67.2(5) . .
O45B K6 O10 148.3(4) . 2_576
O39A K6 O10 65.5(5) . 2_576
O2 K6 O10 126.6(2) . 2_576
O45B K6 O46 101.1(5) . .
O39A K6 O46 90.0(5) . .
O2 K6 O46 67.4(2) . .
O10 K6 O46 89.2(3) 2_576 .
O45B K6 O45A 6.6(4) . .
O39A K6 O45A 149.6(5) . .
O2 K6 O45A 88.7(2) . .
O10 K6 O45A 143.4(2) 2_576 .
O46 K6 O45A 97.7(3) . .
O45B K6 O39B 150.1(5) . .
O39A K6 O39B 15.2(6) . .
O2 K6 O39B 66.3(3) . .
O10 K6 O39B 61.5(3) 2_576 .
O46 K6 O39B 75.5(5) . .
O45A K6 O39B 154.9(4) . .
O45B K6 O45B 83.4(6) . 2_576
O39A K6 O45B 82.4(5) . 2_576
O2 K6 O45B 106.5(3) . 2_576
O10 K6 O45B 90.4(3) 2_576 2_576
O46 K6 O45B 171.8(4) . 2_576
O45A K6 O45B 87.4(4) . 2_576
O39B K6 O45B 97.2(6) . 2_576
O45B K6 O19 66.8(4) . 2_576
O39A K6 O19 141.2(5) . 2_576
O2 K6 O19 150.83(19) . 2_576
O10 K6 O19 81.49(15) 2_576 2_576
O46 K6 O19 110.1(2) . 2_576
O45A K6 O19 62.4(2) . 2_576
O39B K6 O19 142.7(3) . 2_576
O45B K6 O19 77.9(3) 2_576 2_576
O45B K6 O45A 101.3(5) . 2_576
O39A K6 O45A 65.1(5) . 2_576
O2 K6 O45A 103.3(2) . 2_576
O10 K6 O45A 77.7(2) 2_576 2_576
O46 K6 O45A 154.8(3) . 2_576
O45A K6 O45A 105.6(3) . 2_576
O39B K6 O45A 79.3(5) . 2_576
O45B K6 O45A 18.5(3) 2_576 2_576
O19 K6 O45A 89.4(2) 2_576 2_576
O45B K6 K6 53.4(4) . 2_576
O39A K6 K6 107.3(5) . 2_576
O2 K6 K6 100.61(17) . 2_576
O10 K6 K6 115.77(16) 2_576 2_576
O46 K6 K6 153.7(3) . 2_576
O45A K6 K6 57.5(2) . 2_576
O39B K6 K6 122.5(5) . 2_576
O45B K6 K6 30.0(3) 2_576 2_576
O19 K6 K6 68.43(14) 2_576 2_576
O45A K6 K6 48.1(2) 2_576 2_576
O45B K6 K1 104.5(4) . 2_576
O39A K6 K1 91.7(5) . 2_576
O2 K6 K1 151.64(19) . 2_576
O10 K6 K1 50.82(10) 2_576 2_576
O46 K6 K1 134.0(3) . 2_576
O45A K6 K1 103.4(2) . 2_576
O39B K6 K1 98.3(4) . 2_576
O45B K6 K1 49.8(2) 2_576 2_576
O19 K6 K1 50.38(10) 2_576 2_576
O45A K6 K1 49.00(16) 2_576 2_576
K6 K6 K1 66.69(9) 2_576 2_576
C70 C72 H72A 109.5 . .
C70 C72 H72B 109.5 . .
H72A C72 H72B 109.5 . .
C70 C72 H72C 109.5 . .
H72A C72 H72C 109.5 . .
H72B C72 H72C 109.5 . .
K6 O45A K1 90.5(3) . .
K6 O45A K6 74.4(3) . 2_576
K1 O45A K6 76.6(2) . 2_576
K6 O45B K6 96.6(6) . 2_576
K6 O45B K1 115.9(6) . .
K6 O45B K1 80.6(3) 2_576 .
K5 O42B K4 82.6(3) 2_475 .
K5 O42B K7 75.9(2) 2_475 .
K4 O42B K7 154.8(3) . .

loop_
_geom_bond_atom_site_label_1
_geom_bond_atom_site_label_2
_geom_bond_distance
_geom_bond_site_symmetry_2
Fe1 O20 1.874(3) .
Fe1 O1 1.988(3) .
Fe1 O3 2.020(3) .
Fe1 O5 2.023(3) .
Fe1 O22 2.048(3) .
Fe1 N1 2.197(4) .
Fe2 O21 1.844(3) .
Fe2 O11 1.981(4) .
Fe2 O27 2.033(4) .
Fe2 O14 2.050(3) .
Fe2 O12 2.074(3) .
Fe2 N3 2.217(4) .
Fe3 O20 1.876(3) .
Fe3 O18 1.969(4) .
Fe3 O23 2.035(3) .
Fe3 O14 2.042(3) .
Fe3 O16 2.050(4) .
Fe3 N4 2.205(4) .
Fe4 O21 1.849(3) .
Fe4 O8 2.003(4) .
Fe4 O7 2.035(3) .
Fe4 O5 2.043(3) .
Fe4 O26 2.047(3) .
Fe4 N2 2.209(4) .
K3 O25 2.730(4) .
K3 O38 2.743(5) .
K3 O4 2.754(4) .
K3 O28 2.782(4) .
K3 O30 2.814(4) .
K3 O31 2.927(4) .
K3 O24 2.999(4) .
K3 C62 3.180(5) .
K3 C54 3.196(5) .
K3 O29 3.304(5) .
K1 O1 2.791(4) .
K1 O18 2.806(4) .
K1 O11 2.807(4) .
K1 O45B 2.833(11) .
K1 O45A 2.841(8) .
K1 O8 2.850(4) .
K1 O10 2.864(5) .
K1 O19 2.874(4) .
K1 O2 2.974(5) .
K1 O9 3.018(4) .
K1 C30 3.188(6) .
K1 C46 3.194(6) .
K7 O24 2.696(4) .
K7 O6 2.701(4) .
K7 O3 2.775(4) .
K7 O32 2.811(4) .
K7 O16 2.855(4) .
K7 O42B 3.191(10) .
K7 O42A 3.21(2) .
K7 O17 3.328(4) .
K7 O40 3.330(10) .
K7 C10 3.366(5) .
K7 O4 3.376(4) .
K7 C38 3.451(6) .
K4 O28 2.560(4) 2_475
K4 O43 2.691(8) .
K4 O4 2.755(4) 2_475
K4 O7 2.834(4) .
K4 O12 2.943(4) .
K4 O41 2.998(5) .
K4 O42B 3.167(11) .
K4 O13 3.339(4) .
K4 C15 3.350(5) 2_475
K4 O6 3.393(4) 2_475
K4 C33 3.493(6) .
K5 K5 2.497(5) 2_475
K5 O43 2.566(10) .
K5 O7 2.667(4) 2_475
K5 O3 2.749(4) 2_475
K5 O42B 2.800(9) 2_475
K5 O6 2.994(5) 2_475
K5 C15 3.222(6) .
K5 O43 3.275(9) 2_475
K5 O6 3.282(5) .
K5 C10 3.291(6) 2_475
K5 O4 3.325(5) 2_475
O14 C35 1.427(6) .
O1 C7 1.294(6) .
O22 C53 1.264(6) .
O5 C12 1.437(6) .
O8 C23 1.275(6) .
O3 C10 1.293(6) .
O3 K5 2.749(4) 2_475
O16 C38 1.282(6) .
O23 C53 1.265(6) .
O18 C46 1.292(6) .
O11 C30 1.282(7) .
O6 C15 1.225(6) .
O6 K5 2.994(5) 2_475
O6 K4 3.393(4) 2_475
O12 C33 1.268(6) .
O26 C61 1.258(6) .
O27 C61 1.267(6) .
O7 C15 1.299(6) 2_475
O7 K5 2.667(4) 2_475
O13 C33 1.240(6) .
O4 C10 1.220(6) .
O4 K4 2.755(4) 2_475
O4 K5 3.325(5) 2_475
O24 C54 1.260(6) .
O9 C23 1.233(7) .
O25 C54 1.252(6) .
N3 C34 1.482(6) .
N3 C32 1.484(6) .
N3 C31 1.494(6) .
N1 C9 1.471(6) .
N1 C11 1.489(6) .
N1 C8 1.495(6) .
O28 C62 1.238(7) .
O28 K4 2.560(4) 2_475
O19 C46 1.235(7) .
O19 K6 2.891(6) 2_576
N4 C37 1.481(7) .
N4 C36 1.491(6) .
N4 C39 1.491(6) .
O10 C30 1.239(7) .
O10 K6 2.697(5) 2_576
C53 C47 1.488(7) .
C47 C52 1.395(7) .
C47 C48 1.396(7) .
C12 C11 1.510(7) .
C12 C13 1.518(7) .
C12 H12A 0.9800 .
C1 C2 1.390(8) .
C1 C6 1.400(8) .
C1 C8 1.513(7) .
C55 C56 1.377(8) .
C55 C60 1.404(7) .
C55 C61 1.499(7) .
O17 C38 1.224(6) .
C35 C36 1.512(7) .
C35 C34 1.523(7) .
C35 H35A 0.9800 .
N2 C14 1.484(6) .
N2 C13 1.487(6) .
N2 C16 1.493(6) .
C54 C48 1.509(7) .
C56 C57 1.391(8) .
C56 H56A 0.9300 .
C52 C51 1.372(8) .
C52 H52A 0.9300 .
C46 C45 1.497(8) .
C19 C20 1.377(9) .
C19 C18 1.385(8) .
C19 H19A 0.9300 .
O29 C62 1.258(7) .
C33 C32 1.523(7) .
C38 C37 1.531(7) .
C23 C22 1.501(7) .
C17 C18 1.403(8) .
C17 C22 1.405(8) .
C17 C16 1.499(7) .
C60 C59 1.386(7) .
C60 C62 1.517(8) 2_475
C36 H36A 0.9700 .
C36 H36B 0.9700 .
O2 C7 1.227(7) .
O2 K6 2.594(5) .
C13 H13A 0.9700 .
C13 H13B 0.9700 .
C62 C60 1.517(8) 2_475
C15 O7 1.299(6) 2_475
C15 C14 1.527(7) 2_475
C15 K4 3.350(5) 2_475
C10 C9 1.518(7) .
C10 K5 3.291(6) 2_475
C22 C21 1.392(8) .
C32 H32A 0.9700 .
C32 H32B 0.9700 .
C34 H34A 0.9700 .
C34 H34B 0.9700 .
C48 C49 1.395(8) .
C16 H16A 0.9700 .
C16 H16B 0.9700 .
C59 C58 1.382(9) .
C59 H59A 0.9300 .
C45 C44 1.393(8) .
C45 C40 1.403(8) .
C31 C24 1.506(8) .
C31 H31A 0.9700 .
C31 H31B 0.9700 .
C6 C5 1.403(8) .
C6 C7 1.493(8) .
C39 C40 1.511(7) .
C39 H39A 0.9700 .
C39 H39B 0.9700 .
C9 H9A 0.9700 .
C9 H9B 0.9700 .
C11 H11A 0.9700 .
C11 H11B 0.9700 .
C37 H37A 0.9700 .
C37 H37B 0.9700 .
C2 C3 1.385(8) .
C2 H2A 0.9300 .
C20 C21 1.376(8) .
C20 H20A 0.9300 .
C14 C15 1.527(7) 2_475
C14 H14A 0.96(14) .
C14 H14B 1.00(14) .
C18 H18A 0.9300 .
C24 C25 1.389(8) .
C24 C29 1.394(9) .
C44 C43 1.367(9) .
C44 H44A 0.9300 .
C4 C5 1.375(9) .
C4 C3 1.379(9) .
C4 H4A 0.9300 .
C30 C29 1.501(8) .
C42 C43 1.384(9) .
C42 C41 1.401(8) .
C42 H42A 0.9300 .
C43 H43A 0.9300 .
C58 C57 1.386(9) .
C58 H58A 0.9300 .
C40 C41 1.390(8) .
C41 H41A 0.9300 .
C21 H21A 0.9300 .
C29 C28 1.384(8) .
C8 H8A 0.9700 .
C8 H8B 0.9700 .
C3 H3A 0.9300 .
C57 H57A 0.9300 .
C5 H5A 0.9300 .
C26 C25 1.379(9) .
C26 C27 1.384(11) .
C26 H26A 0.9300 .
C49 C50 1.374(9) .
C49 H49A 0.9300 .
C25 H25A 0.9300 .
C51 C50 1.393(9) .
C51 H51A 0.9300 .
C50 H50A 0.9300 .
C28 C27 1.379(10) .
C28 H28A 0.9300 .
C27 H27A 0.9300 .
O43 K5 3.275(9) 2_475
O46 C70 1.215(14) .
O46 K6 2.700(10) .
C71 C70 1.451(17) .
C71 H71A 0.9600 .
C71 H71B 0.9600 .
C71 H71C 0.9600 .
C70 C72 1.465(18) .
K6 O45B 1.761(16) .
K6 O39A 2.32(2) .
K6 O10 2.697(5) 2_576
K6 O45A 2.701(10) .
K6 O39B 2.82(2) .
K6 O45B 2.825(12) 2_576
K6 O19 2.891(6) 2_576
K6 O45A 3.062(11) 2_576
K6 K6 3.496(6) 2_576
C72 H72A 0.9600 .
C72 H72B 0.9600 .
C72 H72C 0.9600 .
O45A K6 3.062(11) 2_576
O45B K6 2.825(12) 2_576
O42B K5 2.800(9) 2_475
